data_2237054
loop_
_publ_author_name
'Akerman, Kate J.'

_publ_section_title
;
 (1<i>R*</i>,2<i>S</i>*)-<i>N</i>,<i>N</i>'-Bis[(<i>E</i>)-1<i>H</i>-pyrrol-2-ylmethylidene]cyclohexane-1,2-diamine
 monohydrate
;
_journal_coeditor_code VM2181
_journal_issue 12
_journal_name_full 'Acta Crystallographica Section E'
_journal_page_first o3354
_journal_page_last o3355
_journal_paper_doi 10.1107/S1600536812046193
_journal_volume 68
_journal_year 2012
_chemical_formula_iupac 'C16 H20 N4, H2 O'
_chemical_formula_moiety 'C16 H20 N4, H2 O'
_chemical_formula_sum 'C16 H22 N4 O'
_chemical_formula_weight 286.38
_chemical_name_systematic
;
(1<i>R</i>*,2<i>S</i>*)-<i>N</i>,<i>N</i>'-Bis[(<i>E</i>)-1<i>H</i>-pyrrol-2-
ylmethylidene]cyclohexane-1,2-diamine monohydrate
;
_space_group_IT_number 14
_symmetry_cell_setting monoclinic
_symmetry_space_group_name_Hall '-P 2yn'
_symmetry_space_group_name_H-M 'P 1 21/n 1'
_atom_sites_solution_hydrogens geom
_atom_sites_solution_primary direct
_atom_sites_solution_secondary difmap
_audit_creation_method SHELXL-97
_cell_angle_alpha 90
_cell_angle_beta 92.721(7)
_cell_angle_gamma 90
_cell_formula_units_Z 8
_cell_length_a 9.7207(7)
_cell_length_b 18.4183(13)
_cell_length_c 18.2460(12)
_cell_measurement_reflns_used 3290
_cell_measurement_temperature 296(2)
_cell_measurement_theta_max 26.0
_cell_measurement_theta_min 3.0
_cell_volume 3263.1(4)
_computing_cell_refinement 'CrysAlis CCD  (Oxford Diffraction, 2008)'
_computing_data_collection 'CrysAlis CCD  (Oxford Diffraction, 2008)'
_computing_data_reduction 'CrysAlis RED  (Oxford Diffraction, 2008)'
_computing_molecular_graphics 'WinGX (Farrugia, 2012)'
_computing_publication_material 'publCIF (Westrip, 2010)'
_computing_structure_refinement 'SHELXL97 (Sheldrick, 2008)'
_computing_structure_solution 'SHELXS97 (Sheldrick, 2008)'
_diffrn_ambient_temperature 296(2)
_diffrn_measured_fraction_theta_full 0.998
_diffrn_measured_fraction_theta_max 0.998
_diffrn_measurement_device_type 'Oxford Diffraction Xcalibur 2 CCD'
_diffrn_measurement_method 'omega scans at fixed theta angles'
_diffrn_radiation_monochromator graphite
_diffrn_radiation_source 'fine-focus sealed tube'
_diffrn_radiation_type MoK\a
_diffrn_radiation_wavelength 0.71073
_diffrn_reflns_av_R_equivalents 0.0674
_diffrn_reflns_av_sigmaI/netI 0.0632
_diffrn_reflns_limit_h_max 12
_diffrn_reflns_limit_h_min -9
_diffrn_reflns_limit_k_max 22
_diffrn_reflns_limit_k_min -22
_diffrn_reflns_limit_l_max 22
_diffrn_reflns_limit_l_min -22
_diffrn_reflns_number 23848
_diffrn_reflns_theta_full 26.00
_diffrn_reflns_theta_max 26.05
_diffrn_reflns_theta_min 3.05
_diffrn_standards_decay_% 0
_diffrn_standards_interval_count 0
_diffrn_standards_interval_time 0
_diffrn_standards_number 0
_exptl_absorpt_coefficient_mu 0.076
_exptl_absorpt_correction_T_max 0.9887
_exptl_absorpt_correction_T_min 0.9560
_exptl_absorpt_correction_type multi-scan
_exptl_absorpt_process_details '(Blessing, 1995)'
_exptl_crystal_colour colourless
_exptl_crystal_density_diffrn 1.166
_exptl_crystal_density_method 'not measured'
_exptl_crystal_description needle
_exptl_crystal_F_000 1232
_exptl_crystal_size_max 0.60
_exptl_crystal_size_mid 0.30
_exptl_crystal_size_min 0.15
_refine_diff_density_max 0.147
_refine_diff_density_min -0.194
_refine_ls_extinction_method none
_refine_ls_goodness_of_fit_ref 0.845
_refine_ls_hydrogen_treatment mixed
_refine_ls_matrix_type full
_refine_ls_number_parameters 414
_refine_ls_number_reflns 6428
_refine_ls_number_restraints 0
_refine_ls_restrained_S_all 0.845
_refine_ls_R_factor_all 0.1001
_refine_ls_R_factor_gt 0.0501
_refine_ls_shift/su_max 0.001
_refine_ls_shift/su_mean 0.000
_refine_ls_structure_factor_coef Fsqd
_refine_ls_weighting_details 'calc w=1/[\s^2^(Fo^2^)+(0.0682P)^2^+0.0000P] where P=(Fo^2^+2Fc^2^)/3'
_refine_ls_weighting_scheme calc
_refine_ls_wR_factor_gt 0.1167
_refine_ls_wR_factor_ref 0.1308
_reflns_number_gt 3290
_reflns_number_total 6428
_reflns_threshold_expression >2sigma(I)
_cod_data_source_file vm2181.cif
_cod_data_source_block 1
_cod_original_sg_symbol_H-M 'P 21/n'
_cod_database_code 2237054

loop_
_symmetry_equiv_pos_as_xyz
'x, y, z'
'-x+1/2, y+1/2, -z+1/2'
'-x, -y, -z'
'x-1/2, -y-1/2, z-1/2'

loop_
_atom_site_type_symbol
_atom_site_label
_atom_site_fract_x
_atom_site_fract_y
_atom_site_fract_z
_atom_site_U_iso_or_equiv
_atom_site_adp_type
_atom_site_calc_flag
_atom_site_refinement_flags
_atom_site_occupancy
_atom_site_symmetry_multiplicity
C C1A 0.1913(3) -0.02963(13) 0.54953(14) 0.0834(7) Uani d . 1 1
H H1A 0.1123 -0.0581 0.5457 0.100 Uiso calc R 1 1
C C1B 0.1477(4) -0.14986(14) 0.40497(14) 0.0960(8) Uani d . 1 1
H H1B 0.2269 -0.1680 0.4291 0.115 Uiso calc R 1 1
C C2A 0.2955(3) -0.03661(17) 0.60134(15) 0.1018(9) Uani d . 1 1
H H2A 0.3006 -0.0704 0.6393 0.122 Uiso calc R 1 1
C C2B 0.0173(4) -0.17302(14) 0.41394(14) 0.0997(9) Uani d . 1 1
H H2B -0.0088 -0.2100 0.4451 0.120 Uiso calc R 1 1
C C3A 0.3926(3) 0.01569(18) 0.58726(14) 0.1030(9) Uani d . 1 1
H H3A 0.4750 0.0233 0.6141 0.124 Uiso calc R 1 1
C C3B -0.0705(3) -0.13179(13) 0.36854(12) 0.0845(7) Uani d . 1 1
H H3B -0.1659 -0.1360 0.3640 0.101 Uiso calc R 1 1
C C4A 0.3457(2) 0.05500(14) 0.52605(12) 0.0730(6) Uani d . 1 1
C C4B 0.0090(3) -0.08341(11) 0.33145(11) 0.0615(6) Uani d . 1 1
C C5A 0.4118(2) 0.11473(14) 0.49148(12) 0.0766(7) Uani d . 1 1
H H5A 0.4998 0.1266 0.5098 0.092 Uiso calc R 1 1
C C5B -0.0379(2) -0.03242(10) 0.27595(10) 0.0549(5) Uani d . 1 1
H H5B -0.1323 -0.0307 0.2648 0.066 Uiso calc R 1 1
C C6A 0.4517(2) 0.21372(13) 0.41631(11) 0.0730(7) Uani d . 1 1
H H6A 0.546(2) 0.2008(3) 0.4273(3) 0.088 Uiso calc R 1 1
C C6B -0.0344(2) 0.05047(10) 0.17992(9) 0.0503(5) Uani d . 1 1
H H6B -0.1358(19) 0.04579(13) 0.18469(13) 0.060 Uiso calc R 1 1
C C7A 0.4180(3) 0.28228(16) 0.45948(14) 0.1059(10) Uani d . 1 1
H H7A1 0.4237 0.2712 0.5115 0.127 Uiso calc R 1 1
H H7A2 0.4863 0.3192 0.4505 0.127 Uiso calc R 1 1
C C7B 0.0038(2) 0.01703(11) 0.10669(10) 0.0626(6) Uani d . 1 1
H H7B1 -0.0159 -0.0346 0.1073 0.075 Uiso calc R 1 1
H H7B2 -0.0527 0.0387 0.0673 0.075 Uiso calc R 1 1
C C8A 0.2756(4) 0.31233(15) 0.43906(16) 0.1124(11) Uani d . 1 1
H H8A1 0.2608 0.3563 0.4669 0.135 Uiso calc R 1 1
H H8A2 0.2064 0.2772 0.4518 0.135 Uiso calc R 1 1
C C8B 0.1533(2) 0.02822(11) 0.09196(11) 0.0633(6) Uani d . 1 1
H H8B1 0.1725 0.0072 0.0448 0.076 Uiso calc R 1 1
H H8B2 0.2101 0.0034 0.1293 0.076 Uiso calc R 1 1
C C9A 0.2600(3) 0.32906(13) 0.35746(16) 0.0992(9) Uani d . 1 1
H H9A1 0.1664 0.3446 0.3452 0.119 Uiso calc R 1 1
H H9A2 0.3216 0.3683 0.3456 0.119 Uiso calc R 1 1
C C9B 0.1900(2) 0.10788(11) 0.09191(10) 0.0636(6) Uani d . 1 1
H H9B1 0.1415 0.1316 0.0509 0.076 Uiso calc R 1 1
H H9B2 0.2881 0.1132 0.0858 0.076 Uiso calc R 1 1
C C10A 0.2932(2) 0.26221(11) 0.31272(12) 0.0688(6) Uani d . 1 1
H H10C 0.2228 0.2257 0.3191 0.083 Uiso calc R 1 1
H H10D 0.2913 0.2752 0.2612 0.083 Uiso calc R 1 1
C C10B 0.1521(2) 0.14446(10) 0.16339(10) 0.0546(5) Uani d . 1 1
H H10A 0.2116 0.1261 0.2034 0.065 Uiso calc R 1 1
H H10B 0.1675 0.1963 0.1596 0.065 Uiso calc R 1 1
C C11B 0.0035(2) 0.13095(10) 0.18041(10) 0.0504(5) Uani d . 1 1
H H11B -0.0552(12) 0.1553(5) 0.1421(8) 0.060 Uiso calc R 1 1
C C12A 0.5241(2) 0.17287(11) 0.23370(11) 0.0575(5) Uani d . 1 1
H H12A 0.5608 0.2187 0.2257 0.069 Uiso calc R 1 1
C C12B -0.0978(2) 0.22135(11) 0.25033(11) 0.0580(5) Uani d . 1 1
H H12B -0.1286 0.2390 0.2047 0.070 Uiso calc R 1 1
C C13A 0.6098(2) 0.12312(12) 0.11422(11) 0.0651(6) Uani d . 1 1
H H13A 0.6493 0.1647 0.0954 0.078 Uiso calc R 1 1
C C13B -0.1349(2) 0.26176(10) 0.31397(11) 0.0568(5) Uani d . 1 1
C C14A 0.6021(2) 0.05552(14) 0.08030(13) 0.0747(7) Uani d . 1 1
H H14A 0.6359 0.0437 0.0350 0.090 Uiso calc R 1 1
C C14B -0.2075(2) 0.32555(12) 0.31707(14) 0.0760(7) Uani d . 1 1
H H14B -0.2446 0.3514 0.2770 0.091 Uiso calc R 1 1
C C15A 0.5365(2) 0.01026(13) 0.12521(14) 0.0750(7) Uani d . 1 1
H H15A 0.5163 -0.0383 0.1158 0.090 Uiso calc R 1 1
C C15B -0.2160(2) 0.34479(12) 0.39040(14) 0.0760(7) Uani d . 1 1
H H15B -0.2592 0.3857 0.4084 0.091 Uiso calc R 1 1
C C16A 0.54886(19) 0.11759(11) 0.18053(10) 0.0542(5) Uani d . 1 1
C C16B -0.1498(2) 0.29299(13) 0.43048(13) 0.0773(7) Uani d . 1 1
H H16B -0.1395 0.2920 0.4814 0.093 Uiso calc R 1 1
C C11A 0.4329(2) 0.23015(11) 0.33462(11) 0.0641(6) Uani d . 1 1
H H11A 0.5029 0.2659 0.3225 0.077 Uiso calc R 1 1
N N1A 0.2222(2) 0.02607(10) 0.50414(10) 0.0681(5) Uani d . 1 1
N N1B -0.1010(2) 0.24262(10) 0.38442(10) 0.0657(5) Uani d . 1 1
N N2A 0.36308(17) 0.15331(10) 0.43840(9) 0.0634(5) Uani d . 1 1
N N2B -0.02667(16) 0.16364(8) 0.25133(8) 0.0515(4) Uani d . 1 1
N N3A 0.45633(16) 0.16439(8) 0.29072(8) 0.0564(4) Uani d . 1 1
N N3B 0.03694(15) 0.01051(8) 0.24065(8) 0.0490(4) Uani d . 1 1
N N4A 0.50504(19) 0.04740(10) 0.18633(10) 0.0622(5) Uani d . 1 1
N N4B 0.1423(3) -0.09489(11) 0.35398(10) 0.0752(6) Uani d . 1 1
O O1W 0.31430(19) 0.01940(10) 0.29915(9) 0.0662(4) Uani d . 1 1
O O2W 0.08724(17) 0.12068(8) 0.39628(9) 0.0597(4) Uani d . 1 1
H H01A 0.163(2) 0.0437(12) 0.4667(13) 0.084(7) Uiso d . 1 1
H H01B -0.045(2) 0.2011(13) 0.3941(12) 0.088(8) Uiso d . 1 1
H H1W 0.344(3) 0.0587(18) 0.3136(18) 0.143(15) Uiso d . 1 1
H H2W 0.227(3) 0.0243(14) 0.2780(15) 0.111(10) Uiso d . 1 1
H H3W 0.067(3) 0.1230(13) 0.3531(15) 0.097(10) Uiso d . 1 1
H H04A 0.452(2) 0.0314(10) 0.2203(11) 0.060(6) Uiso d . 1 1
H H04B 0.213(3) -0.0690(14) 0.3444(14) 0.093(9) Uiso d . 1 1
H H4W 0.181(3) 0.1399(14) 0.4011(14) 0.116(10) Uiso d . 1 1

loop_
_atom_site_aniso_label
_atom_site_aniso_U_11
_atom_site_aniso_U_22
_atom_site_aniso_U_33
_atom_site_aniso_U_12
_atom_site_aniso_U_13
_atom_site_aniso_U_23
C1A 0.1007(19) 0.0744(16) 0.0764(17) 0.0119(14) 0.0177(16) 0.0254(14)
C1B 0.135(3) 0.0733(17) 0.0773(18) 0.0007(17) -0.0223(17) 0.0273(14)
C2A 0.116(2) 0.119(2) 0.0715(19) 0.0344(19) 0.0133(18) 0.0394(16)
C2B 0.159(3) 0.0757(18) 0.0619(17) -0.0357(19) -0.0142(18) 0.0187(13)
C3A 0.0846(18) 0.164(3) 0.0595(16) 0.0235(19) -0.0083(14) 0.0293(17)
C3B 0.115(2) 0.0806(17) 0.0571(14) -0.0313(15) -0.0029(14) 0.0140(13)
C4A 0.0652(14) 0.1068(19) 0.0467(13) 0.0077(14) -0.0012(11) 0.0139(13)
C4B 0.0913(17) 0.0508(13) 0.0424(12) -0.0126(11) 0.0028(12) -0.0006(10)
C5A 0.0606(13) 0.123(2) 0.0460(13) -0.0104(14) -0.0041(11) -0.0040(14)
C5B 0.0678(13) 0.0512(12) 0.0453(11) -0.0057(10) -0.0019(10) -0.0054(10)
C6A 0.0754(14) 0.0983(18) 0.0458(12) -0.0344(13) 0.0070(11) -0.0200(12)
C6B 0.0536(11) 0.0563(13) 0.0399(11) 0.0028(9) -0.0095(9) -0.0005(9)
C7A 0.150(3) 0.115(2) 0.0548(15) -0.068(2) 0.0248(17) -0.0360(15)
C7B 0.0786(15) 0.0648(14) 0.0428(12) -0.0001(11) -0.0125(10) -0.0110(10)
C8A 0.161(3) 0.0830(19) 0.098(2) -0.038(2) 0.059(2) -0.0525(16)
C8B 0.0810(15) 0.0716(15) 0.0368(11) 0.0136(11) -0.0026(10) -0.0119(10)
C9A 0.139(2) 0.0598(15) 0.102(2) -0.0112(15) 0.0414(19) -0.0284(14)
C9B 0.0746(14) 0.0794(16) 0.0368(11) 0.0086(11) 0.0044(10) 0.0102(10)
C10A 0.0991(18) 0.0484(12) 0.0598(14) -0.0084(12) 0.0138(12) -0.0085(10)
C10B 0.0754(13) 0.0478(11) 0.0401(11) -0.0042(10) -0.0012(10) 0.0064(9)
C11B 0.0691(13) 0.0499(12) 0.0312(10) 0.0088(10) -0.0072(9) 0.0047(8)
C12A 0.0641(12) 0.0622(13) 0.0465(12) -0.0104(10) 0.0053(10) -0.0036(10)
C12B 0.0776(14) 0.0500(12) 0.0454(12) 0.0067(11) -0.0061(10) 0.0032(9)
C13A 0.0718(14) 0.0757(15) 0.0491(12) -0.0018(11) 0.0163(11) -0.0016(11)
C13B 0.0666(13) 0.0474(12) 0.0562(13) 0.0080(10) 0.0004(10) -0.0043(10)
C14A 0.0742(15) 0.0912(18) 0.0603(15) 0.0071(13) 0.0209(12) -0.0173(13)
C14B 0.0962(17) 0.0586(14) 0.0720(16) 0.0218(12) -0.0082(13) 0.0002(12)
C15A 0.0776(15) 0.0657(15) 0.0831(17) 0.0064(12) 0.0172(13) -0.0204(13)
C15B 0.0831(16) 0.0575(14) 0.0882(19) 0.0126(12) 0.0123(14) -0.0159(13)
C16A 0.0593(12) 0.0586(13) 0.0449(12) -0.0013(10) 0.0046(10) -0.0016(10)
C16B 0.0989(17) 0.0711(16) 0.0631(15) 0.0170(14) 0.0171(13) -0.0071(13)
C11A 0.0831(15) 0.0620(13) 0.0484(12) -0.0293(12) 0.0154(11) -0.0167(10)
N1A 0.0729(13) 0.0778(13) 0.0533(11) 0.0068(11) 0.0006(10) 0.0151(10)
N1B 0.0864(13) 0.0570(11) 0.0545(12) 0.0201(10) 0.0112(10) -0.0006(9)
N2A 0.0669(11) 0.0879(13) 0.0353(9) -0.0162(9) 0.0004(8) -0.0047(9)
N2B 0.0695(10) 0.0470(9) 0.0377(9) 0.0084(8) -0.0005(8) 0.0002(7)
N3A 0.0692(11) 0.0614(11) 0.0394(9) -0.0114(8) 0.0113(8) -0.0074(8)
N3B 0.0602(10) 0.0465(9) 0.0399(9) -0.0024(8) -0.0024(8) -0.0005(7)
N4A 0.0702(11) 0.0622(12) 0.0555(11) 0.0013(9) 0.0150(10) -0.0001(9)
N4B 0.0966(17) 0.0629(13) 0.0653(13) -0.0041(12) -0.0064(12) 0.0177(10)
O1W 0.0643(10) 0.0714(12) 0.0625(10) -0.0013(9) -0.0032(8) 0.0150(8)
O2W 0.0682(10) 0.0679(10) 0.0427(9) 0.0000(7) -0.0019(8) 0.0094(7)

loop_
_atom_type_symbol
_atom_type_description
_atom_type_scat_dispersion_real
_atom_type_scat_dispersion_imag
_atom_type_scat_source
C C 0.0033 0.0016 'International Tables Vol C Tables 4.2.6.8 and 6.1.1.4'
H H 0.0000 0.0000 'International Tables Vol C Tables 4.2.6.8 and 6.1.1.4'
N N 0.0061 0.0033 'International Tables Vol C Tables 4.2.6.8 and 6.1.1.4'
O O 0.0106 0.0060 'International Tables Vol C Tables 4.2.6.8 and 6.1.1.4'

loop_
_geom_angle_atom_site_label_1
_geom_angle_atom_site_label_2
_geom_angle_atom_site_label_3
_geom_angle
C2A C1A N1A 108.4(3)
C2A C1A H1A 125.8
N1A C1A H1A 125.8
C2B C1B N4B 107.9(3)
C2B C1B H1B 126.0
N4B C1B H1B 126.0
C1A C2A C3A 107.3(2)
C1A C2A H2A 126.3
C3A C2A H2A 126.3
C1B C2B C3B 107.9(2)
C1B C2B H2B 126.0
C3B C2B H2B 126.0
C2A C3A C4A 108.2(2)
C2A C3A H3A 125.9
C4A C3A H3A 125.9
C4B C3B C2B 107.7(2)
C4B C3B H3B 126.2
C2B C3B H3B 126.2
N1A C4A C3A 106.5(2)
N1A C4A C5A 125.5(2)
C3A C4A C5A 128.0(3)
N4B C4B C3B 107.5(2)
N4B C4B C5B 125.49(19)
C3B C4B C5B 127.0(2)
N2A C5A C4A 127.1(2)
N2A C5A H5A 116.4
C4A C5A H5A 116.4
N3B C5B C4B 126.36(19)
N3B C5B H5B 116.8
C4B C5B H5B 116.8
N2A C6A C11A 111.87(16)
N2A C6A C7A 109.82(18)
C11A C6A C7A 108.7(2)
N2A C6A H6A 108.8
C11A C6A H6A 108.8
C7A C6A H6A 108.8
N3B C6B C11B 112.01(14)
N3B C6B C7B 109.23(15)
C11B C6B C7B 109.08(15)
N3B C6B H6B 108.8
C11B C6B H6B 108.8
C7B C6B H6B 108.8
C8A C7A C6A 112.9(2)
C8A C7A H7A1 109.0
C6A C7A H7A1 109.0
C8A C7A H7A2 109.0
C6A C7A H7A2 109.0
H7A1 C7A H7A2 107.8
C8B C7B C6B 112.12(16)
C8B C7B H7B1 109.2
C6B C7B H7B1 109.2
C8B C7B H7B2 109.2
C6B C7B H7B2 109.2
H7B1 C7B H7B2 107.9
C7A C8A C9A 111.2(2)
C7A C8A H8A1 109.4
C9A C8A H8A1 109.4
C7A C8A H8A2 109.4
C9A C8A H8A2 109.4
H8A1 C8A H8A2 108.0
C7B C8B C9B 111.30(17)
C7B C8B H8B1 109.4
C9B C8B H8B1 109.4
C7B C8B H8B2 109.4
C9B C8B H8B2 109.4
H8B1 C8B H8B2 108.0
C10A C9A C8A 110.3(2)
C10A C9A H9A1 109.6
C8A C9A H9A1 109.6
C10A C9A H9A2 109.6
C8A C9A H9A2 109.6
H9A1 C9A H9A2 108.1
C8B C9B C10B 111.18(15)
C8B C9B H9B1 109.4
C10B C9B H9B1 109.4
C8B C9B H9B2 109.4
C10B C9B H9B2 109.4
H9B1 C9B H9B2 108.0
C11A C10A C9A 112.6(2)
C11A C10A H10C 109.1
C9A C10A H10C 109.1
C11A C10A H10D 109.1
C9A C10A H10D 109.1
H10C C10A H10D 107.8
C11B C10B C9B 111.97(16)
C11B C10B H10A 109.2
C9B C10B H10A 109.2
C11B C10B H10B 109.2
C9B C10B H10B 109.2
H10A C10B H10B 107.9
N2B C11B C10B 110.24(15)
N2B C11B C6B 110.17(14)
C10B C11B C6B 113.02(15)
N2B C11B H11B 107.7
C10B C11B H11B 107.7
C6B C11B H11B 107.7
N3A C12A C16A 125.31(19)
N3A C12A H12A 117.3
C16A C12A H12A 117.3
N2B C12B C13B 125.39(18)
N2B C12B H12B 117.3
C13B C12B H12B 117.3
C16A C13A C14A 108.0(2)
C16A C13A H13A 126.0
C14A C13A H13A 126.0
N1B C13B C14B 106.57(18)
N1B C13B C12B 124.79(18)
C14B C13B C12B 128.6(2)
C15A C14A C13A 107.43(19)
C15A C14A H14A 126.3
C13A C14A H14A 126.3
C13B C14B C15B 108.2(2)
C13B C14B H14B 125.9
C15B C14B H14B 125.9
C14A C15A N4A 108.6(2)
C14A C15A H15A 125.7
N4A C15A H15A 125.7
C16B C15B C14B 107.0(2)
C16B C15B H15B 126.5
C14B C15B H15B 126.5
N4A C16A C13A 106.68(18)
N4A C16A C12A 123.78(18)
C13A C16A C12A 129.4(2)
C15B C16B N1B 108.7(2)
C15B C16B H16B 125.6
N1B C16B H16B 125.6
N3A C11A C10A 109.62(16)
N3A C11A C6A 110.71(18)
C10A C11A C6A 113.55(18)
N3A C11A H11A 107.6
C10A C11A H11A 107.6
C6A C11A H11A 107.6
C4A N1A C1A 109.6(2)
C4A N1A H01A 126.1(14)
C1A N1A H01A 124.1(14)
C16B N1B C13B 109.48(19)
C16B N1B H01B 130.6(14)
C13B N1B H01B 119.7(14)
C5A N2A C6A 115.31(19)
C12B N2B C11B 117.55(15)
C12A N3A C11A 116.37(16)
C5B N3B C6B 115.52(16)
C15A N4A C16A 109.28(19)
C15A N4A H04A 125.2(13)
C16A N4A H04A 124.7(13)
C4B N4B C1B 109.0(2)
C4B N4B H04B 127.7(17)
C1B N4B H04B 122.7(18)
H1W O1W H2W 110(3)
H3W O2W H4W 105(2)

loop_
_geom_bond_atom_site_label_1
_geom_bond_atom_site_label_2
_geom_bond_distance
C1A C2A 1.358(3)
C1A N1A 1.361(3)
C1A H1A 0.9300
C1B C2B 1.355(4)
C1B N4B 1.374(3)
C1B H1B 0.9300
C2A C3A 1.381(4)
C2A H2A 0.9300
C2B C3B 1.387(3)
C2B H2B 0.9300
C3A C4A 1.390(3)
C3A H3A 0.9300
C3B C4B 1.378(3)
C3B H3B 0.9300
C4A N1A 1.356(3)
C4A C5A 1.435(3)
C4B N4B 1.357(3)
C4B C5B 1.439(3)
C5A N2A 1.274(3)
C5A H5A 0.9300
C5B N3B 1.271(2)
C5B H5B 0.9300
C6A N2A 1.475(3)
C6A C11A 1.523(3)
C6A C7A 1.532(3)
C6A H6A 0.9609
C6B N3B 1.476(2)
C6B C11B 1.527(3)
C6B C7B 1.533(3)
C6B H6B 0.9975
C7A C8A 1.520(4)
C7A H7A1 0.9700
C7A H7A2 0.9700
C7B C8B 1.505(3)
C7B H7B1 0.9700
C7B H7B2 0.9700
C8A C9A 1.521(4)
C8A H8A1 0.9700
C8A H8A2 0.9700
C8B C9B 1.510(3)
C8B H8B1 0.9700
C8B H8B2 0.9700
C9A C10A 1.520(3)
C9A H9A1 0.9700
C9A H9A2 0.9700
C9B C10B 1.528(3)
C9B H9B1 0.9700
C9B H9B2 0.9700
C10A C11A 1.517(3)
C10A H10C 0.9700
C10A H10D 0.9700
C10B C11B 1.512(3)
C10B H10A 0.9700
C10B H10B 0.9700
C11B N2B 1.469(2)
C11B H11B 0.9894
C12A N3A 1.267(2)
C12A C16A 1.435(3)
C12A H12A 0.9300
C12B N2B 1.268(2)
C12B C13B 1.439(3)
C12B H12B 0.9300
C13A C16A 1.376(3)
C13A C14A 1.391(3)
C13A H13A 0.9300
C13B N1B 1.358(2)
C13B C14B 1.373(3)
C14A C15A 1.350(3)
C14A H14A 0.9300
C14B C15B 1.390(3)
C14B H14B 0.9300
C15A N4A 1.356(3)
C15A H15A 0.9300
C15B C16B 1.347(3)
C15B H15B 0.9300
C16A N4A 1.367(3)
C16B N1B 1.353(3)
C16B H16B 0.9300
C11A N3A 1.476(2)
C11A H11A 0.9800
N1A H01A 0.93(2)
N1B H01B 0.95(2)
N4A H04A 0.88(2)
N4B H04B 0.86(2)
O1W H1W 0.82(3)
O1W H2W 0.92(3)
O2W H3W 0.81(3)
O2W H4W 0.98(3)

loop_
_geom_hbond_atom_site_label_D
_geom_hbond_atom_site_label_H
_geom_hbond_atom_site_label_A
_geom_hbond_site_symmetry_A
_geom_hbond_distance_DH
_geom_hbond_distance_HA
_geom_hbond_distance_DA
_geom_hbond_angle_DHA
_geom_hbond_publ_flag
O1W H1W N3A 1_555 0.82(3) 2.28(3) 3.014(2) 149(3) yes
O1W H2W N3B 1_555 0.92(3) 1.96(3) 2.857(2) 166(3) yes
O2W H3W N2B 1_555 0.80(3) 2.16(3) 2.927(2) 159(3) yes
O2W H4W N2A 1_555 0.98(3) 1.88(3) 2.819(2) 159(2) yes
N1A H01A O2W 1_555 0.93(2) 2.03(2) 2.896(2) 154(2) yes
N1B H01B O2W 1_555 0.95(2) 1.96(2) 2.899(2) 169(2) yes
N4A H04A O1W 1_555 0.88(2) 2.02(2) 2.882(3) 166(2) yes
N4B H04B O1W 1_555 0.86(3) 2.09(3) 2.896(3) 155(2) yes

loop_
_geom_torsion_atom_site_label_1
_geom_torsion_atom_site_label_2
_geom_torsion_atom_site_label_3
_geom_torsion_atom_site_label_4
_geom_torsion
N1A C1A C2A C3A -0.2(3)
N4B C1B C2B C3B -0.4(3)
C1A C2A C3A C4A 0.2(3)
C1B C2B C3B C4B 0.3(3)
C2A C3A C4A N1A -0.1(3)
C2A C3A C4A C5A 179.8(2)
C2B C3B C4B N4B -0.1(3)
C2B C3B C4B C5B 176.8(2)
N1A C4A C5A N2A 5.0(4)
C3A C4A C5A N2A -174.8(3)
N4B C4B C5B N3B -1.5(3)
C3B C4B C5B N3B -177.9(2)
N2A C6A C7A C8A -67.8(3)
C11A C6A C7A C8A 54.9(3)
N3B C6B C7B C8B -66.8(2)
C11B C6B C7B C8B 56.0(2)
C6A C7A C8A C9A -57.4(3)
C6B C7B C8B C9B -57.8(2)
C7A C8A C9A C10A 54.9(3)
C7B C8B C9B C10B 55.1(2)
C8A C9A C10A C11A -53.4(3)
C8B C9B C10B C11B -52.8(2)
C9B C10B C11B N2B 176.98(15)
C9B C10B C11B C6B 53.2(2)
N3B C6B C11B N2B -56.5(2)
C7B C6B C11B N2B -177.59(15)
N3B C6B C11B C10B 67.27(19)
C7B C6B C11B C10B -53.8(2)
N2B C12B C13B N1B -1.5(3)
N2B C12B C13B C14B 177.8(2)
C16A C13A C14A C15A 0.5(3)
N1B C13B C14B C15B 0.4(3)
C12B C13B C14B C15B -179.0(2)
C13A C14A C15A N4A -0.8(3)
C13B C14B C15B C16B -0.3(3)
C14A C13A C16A N4A 0.0(2)
C14A C13A C16A C12A -176.2(2)
N3A C12A C16A N4A -2.1(3)
N3A C12A C16A C13A 173.5(2)
C14B C15B C16B N1B 0.0(3)
C9A C10A C11A N3A 178.26(18)
C9A C10A C11A C6A 53.9(2)
N2A C6A C11A N3A -55.2(2)
C7A C6A C11A N3A -176.66(18)
N2A C6A C11A C10A 68.6(2)
C7A C6A C11A C10A -52.9(2)
C3A C4A N1A C1A 0.0(3)
C5A C4A N1A C1A -179.9(2)
C2A C1A N1A C4A 0.2(3)
C15B C16B N1B C13B 0.3(3)
C14B C13B N1B C16B -0.4(2)
C12B C13B N1B C16B 179.0(2)
C4A C5A N2A C6A 177.1(2)
C11A C6A N2A C5A 148.9(2)
C7A C6A N2A C5A -90.3(3)
C13B C12B N2B C11B -178.54(18)
C10B C11B N2B C12B 105.68(19)
C6B C11B N2B C12B -128.92(18)
C16A C12A N3A C11A -174.75(18)
C10A C11A N3A C12A 95.5(2)
C6A C11A N3A C12A -138.48(19)
C4B C5B N3B C6B 172.32(17)
C11B C6B N3B C5B 134.21(17)
C7B C6B N3B C5B -104.84(19)
C14A C15A N4A C16A 0.9(3)
C13A C16A N4A C15A -0.5(2)
C12A C16A N4A C15A 175.93(18)
C3B C4B N4B C1B -0.1(3)
C5B C4B N4B C1B -177.1(2)
C2B C1B N4B C4B 0.4(3)
